data_4110777
loop_
_publ_author_name
'C. Adam Dyker'
'Neil Burford'
'Michael D. Lumsden'
'Andreas Decken'

_publ_contact_author_address
;Department of Chemistry
University of New Brunswick
Fredericton, NB
E3B 6E2
Canada
;
_publ_contact_author_email adecken@unb.ca
_publ_contact_author_fax '(506) 453-4981'
_publ_contact_author_name 'Andreas Decken'
_publ_contact_author_phone '(506) 453-4875'
_publ_section_title
;
 Acycliccatena-Diphosphinodiphosphonium Dications [R3P-PR'-PR'-PR3]2+ or
 Bisphosphine-Diphosphenium Complexes
 [R3P\\rightarrowPR'-PR'\\leftarrowPR3]2+: Synthesis by Reductive P-P
 Coupling of [R3P-PR'Cl]+ and Phosphine Ligand Exchange
;
_journal_name_full 'Journal of the American Chemical Society'
_journal_page_first 9632
_journal_page_last 9633
_journal_paper_doi 10.1021/ja062972y
_journal_volume 128
_journal_year 2006
_chemical_formula_sum 'C25 H20 Cl F3 O3 P2 S'
_chemical_formula_weight 554.86
_space_group_IT_number 7
_symmetry_cell_setting monoclinic
_symmetry_Int_Tables_number 7
_symmetry_space_group_name_Hall 'P -2yac'
_symmetry_space_group_name_H-M 'P 1 n 1'
_atom_sites_solution_hydrogens difmap
_atom_sites_solution_primary direct
_atom_sites_solution_secondary difmap
_audit_creation_method SHELXL-97
_cell_angle_alpha 90.00
_cell_angle_beta 104.192(3)
_cell_angle_gamma 90.00
_cell_formula_units_Z 2
_cell_length_a 10.0707(16)
_cell_length_b 8.8891(15)
_cell_length_c 14.166(2)
_cell_measurement_reflns_used 4133
_cell_measurement_temperature 173(1)
_cell_measurement_theta_max 28.06
_cell_measurement_theta_min 2.28
_cell_volume 1229.4(3)
_computing_cell_refinement 'Bruker SMART'
_computing_data_collection 'Bruker SMART'
_computing_data_reduction 'Bruker SAINT'
_computing_molecular_graphics 'Bruker SHELXTL'
_computing_publication_material 'Bruker SHELXTL'
_computing_structure_refinement 'SHELXL-97 (Sheldrick, 1997)'
_computing_structure_solution 'SHELXS-97 (Sheldrick, 1997)'
_diffrn_ambient_temperature 173(1)
_diffrn_measured_fraction_theta_full 0.973
_diffrn_measured_fraction_theta_max 0.973
_diffrn_measurement_device_type 'CCD area detector'
_diffrn_measurement_method 'phi and omega scans'
_diffrn_radiation_monochromator graphite
_diffrn_radiation_probe x-ray
_diffrn_radiation_type MoK\a
_diffrn_radiation_wavelength 0.71073
_diffrn_reflns_av_R_equivalents 0.0256
_diffrn_reflns_av_sigmaI/netI 0.0339
_diffrn_reflns_limit_h_max 13
_diffrn_reflns_limit_h_min -12
_diffrn_reflns_limit_k_max 11
_diffrn_reflns_limit_k_min -11
_diffrn_reflns_limit_l_max 17
_diffrn_reflns_limit_l_min -18
_diffrn_reflns_number 8149
_diffrn_reflns_theta_full 27.49
_diffrn_reflns_theta_max 27.49
_diffrn_reflns_theta_min 2.24
_diffrn_source 'fine-focus sealed tube'
_diffrn_source_type 'Bruker AXS SMART1000/P4'
_diffrn_standards_decay_% 0
_diffrn_standards_interval_count 0
_diffrn_standards_interval_time 0
_diffrn_standards_number 0
_exptl_absorpt_coefficient_mu 0.420
_exptl_absorpt_correction_type multi-scan
_exptl_absorpt_process_details 'SADABS (Sheldrick, 1997b)'
_exptl_crystal_colour Colourless
_exptl_crystal_density_diffrn 1.499
_exptl_crystal_description Plate
_exptl_crystal_F_000 568
_exptl_crystal_size_max 0.40
_exptl_crystal_size_mid 0.125
_exptl_crystal_size_min 0.025
_refine_diff_density_max 0.309
_refine_diff_density_min -0.176
_refine_diff_density_rms 0.046
_refine_ls_abs_structure_details 'Flack H D (1983), Acta Cryst. A39, 876-881'
_refine_ls_abs_structure_Flack -0.04(5)
_refine_ls_extinction_method none
_refine_ls_goodness_of_fit_ref 1.031
_refine_ls_hydrogen_treatment refall
_refine_ls_matrix_type full
_refine_ls_number_parameters 396
_refine_ls_number_reflns 4027
_refine_ls_number_restraints 2
_refine_ls_restrained_S_all 1.030
_refine_ls_R_factor_all 0.0311
_refine_ls_R_factor_gt 0.0256
_refine_ls_shift/su_max 0.000
_refine_ls_shift/su_mean 0.000
_refine_ls_structure_factor_coef Fsqd
_refine_ls_weighting_details 'calc w=1/[\s^2^(Fo^2^)+(0.0349P)^2^+0.0883P] where P=(Fo^2^+2Fc^2^)/3'
_refine_ls_weighting_scheme calc
_refine_ls_wR_factor_gt 0.0602
_refine_ls_wR_factor_ref 0.0630
_reflns_number_gt 3720
_reflns_number_total 4027
_reflns_threshold_expression 'I > 2\s(I)'
_cod_data_source_file ja062972ysi20060428_101942.cif
_cod_data_source_block nb060137
_cod_original_cell_volume 1229.5(3)
_cod_original_sg_symbol_H-M 'P n'
_cod_database_code 4110777

loop_
_symmetry_equiv_pos_as_xyz
'x, y, z'
'x+1/2, -y, z+1/2'

loop_
_atom_site_label
_atom_site_type_symbol
_atom_site_fract_x
_atom_site_fract_y
_atom_site_fract_z
_atom_site_U_iso_or_equiv
_atom_site_adp_type
_atom_site_occupancy
_atom_site_symmetry_multiplicity
_atom_site_calc_flag
P1 P 0.06259(6) 0.06685(7) 0.50619(4) 0.01929(13) Uani 1 1 d
P2 P 0.02229(6) -0.06494(7) 0.36668(4) 0.02269(14) Uani 1 1 d
Cl Cl -0.18007(6) -0.10164(7) 0.36536(4) 0.03107(14) Uani 1 1 d
C1 C -0.0428(2) 0.2319(3) 0.49205(15) 0.0219(5) Uani 1 1 d
C2 C -0.0011(3) 0.3562(3) 0.44521(17) 0.0259(5) Uani 1 1 d
C3 C -0.0861(3) 0.4791(3) 0.42308(18) 0.0307(6) Uani 1 1 d
C4 C -0.2118(3) 0.4812(3) 0.4462(2) 0.0371(6) Uani 1 1 d
C5 C -0.2526(3) 0.3595(4) 0.4925(2) 0.0389(7) Uani 1 1 d
C6 C -0.1687(3) 0.2334(3) 0.51540(19) 0.0311(6) Uani 1 1 d
C7 C 0.0327(2) -0.0578(3) 0.59872(16) 0.0211(5) Uani 1 1 d
C8 C 0.0196(3) 0.0002(3) 0.68686(17) 0.0281(5) Uani 1 1 d
C9 C 0.0115(3) -0.0971(3) 0.76214(18) 0.0308(6) Uani 1 1 d
C10 C 0.0155(3) -0.2500(3) 0.74943(19) 0.0330(6) Uani 1 1 d
C11 C 0.0279(3) -0.3090(3) 0.6610(2) 0.0333(6) Uani 1 1 d
C12 C 0.0375(3) -0.2135(3) 0.58616(17) 0.0272(5) Uani 1 1 d
C13 C 0.2398(2) 0.1220(3) 0.54065(16) 0.0225(5) Uani 1 1 d
C14 C 0.2782(3) 0.2381(3) 0.60932(17) 0.0277(5) Uani 1 1 d
C15 C 0.4159(3) 0.2691(3) 0.64543(19) 0.0329(6) Uani 1 1 d
C16 C 0.5143(3) 0.1869(3) 0.61536(18) 0.0331(6) Uani 1 1 d
C17 C 0.4766(3) 0.0737(3) 0.54693(18) 0.0324(6) Uani 1 1 d
C18 C 0.3392(3) 0.0402(3) 0.50981(17) 0.0258(5) Uani 1 1 d
C19 C 0.0147(2) 0.0916(3) 0.28312(15) 0.0227(5) Uani 1 1 d
C20 C 0.1359(3) 0.1194(3) 0.25482(17) 0.0280(5) Uani 1 1 d
C21 C 0.1395(3) 0.2330(3) 0.18854(19) 0.0333(6) Uani 1 1 d
C22 C 0.0240(3) 0.3165(3) 0.15017(17) 0.0311(6) Uani 1 1 d
C23 C -0.0957(3) 0.2904(3) 0.17786(17) 0.0306(6) Uani 1 1 d
C24 C -0.1016(3) 0.1783(3) 0.24449(17) 0.0276(5) Uani 1 1 d
C25 C 0.3191(3) 0.5679(3) 0.38447(19) 0.0350(6) Uani 1 1 d
F1 F 0.2170(2) 0.5142(3) 0.31663(13) 0.0713(7) Uani 1 1 d
F2 F 0.26562(17) 0.6277(2) 0.45303(11) 0.0430(4) Uani 1 1 d
F3 F 0.3958(2) 0.4520(2) 0.42622(15) 0.0659(6) Uani 1 1 d
S S 0.41925(6) 0.70405(7) 0.33495(4) 0.02823(14) Uani 1 1 d
O1 O 0.5204(2) 0.7554(3) 0.41880(14) 0.0499(6) Uani 1 1 d
O2 O 0.4729(3) 0.6203(2) 0.26658(14) 0.0503(6) Uani 1 1 d
O3 O 0.3173(2) 0.8139(2) 0.29382(16) 0.0471(5) Uani 1 1 d
H2 H 0.081(3) 0.350(3) 0.4287(18) 0.024(7) Uiso 1 1 d
H3 H -0.061(3) 0.562(3) 0.393(2) 0.038(8) Uiso 1 1 d
H4 H -0.276(3) 0.568(3) 0.427(2) 0.039(8) Uiso 1 1 d
H5 H -0.330(3) 0.360(4) 0.507(2) 0.046(9) Uiso 1 1 d
H6 H -0.195(3) 0.141(4) 0.551(2) 0.042(8) Uiso 1 1 d
H8 H 0.025(3) 0.100(3) 0.6991(18) 0.023(7) Uiso 1 1 d
H9 H 0.003(3) -0.057(3) 0.821(2) 0.044(8) Uiso 1 1 d
H10 H 0.006(3) -0.321(3) 0.7983(18) 0.025(6) Uiso 1 1 d
H11 H 0.025(4) -0.413(4) 0.650(2) 0.058(10) Uiso 1 1 d
H12 H 0.046(3) -0.252(3) 0.523(2) 0.034(7) Uiso 1 1 d
H14 H 0.208(3) 0.291(3) 0.6330(16) 0.018(6) Uiso 1 1 d
H15 H 0.437(3) 0.330(4) 0.690(2) 0.038(8) Uiso 1 1 d
H16 H 0.603(3) 0.205(3) 0.6470(19) 0.030(7) Uiso 1 1 d
H17 H 0.545(3) 0.015(3) 0.5288(18) 0.024(7) Uiso 1 1 d
H18 H 0.319(3) -0.043(3) 0.467(2) 0.038(8) Uiso 1 1 d
H20 H 0.211(3) 0.062(3) 0.2794(18) 0.023(7) Uiso 1 1 d
H21 H 0.220(3) 0.250(3) 0.1676(18) 0.027(7) Uiso 1 1 d
H22 H 0.031(3) 0.402(3) 0.100(2) 0.043(8) Uiso 1 1 d
H23 H -0.176(3) 0.348(3) 0.153(2) 0.038(8) Uiso 1 1 d
H24 H -0.180(3) 0.159(3) 0.2659(17) 0.021(6) Uiso 1 1 d

loop_
_atom_site_aniso_label
_atom_site_aniso_U_11
_atom_site_aniso_U_22
_atom_site_aniso_U_33
_atom_site_aniso_U_23
_atom_site_aniso_U_13
_atom_site_aniso_U_12
P1 0.0207(3) 0.0169(3) 0.0203(3) 0.0011(2) 0.0051(2) 0.0004(2)
P2 0.0255(3) 0.0203(3) 0.0217(3) -0.0005(2) 0.0046(2) 0.0011(3)
Cl 0.0269(3) 0.0311(3) 0.0328(3) 0.0015(3) 0.0026(2) -0.0060(3)
C1 0.0212(12) 0.0209(12) 0.0224(10) -0.0004(9) 0.0033(9) 0.0011(10)
C2 0.0314(14) 0.0202(13) 0.0267(11) 0.0000(10) 0.0081(10) -0.0021(10)
C3 0.0391(16) 0.0209(13) 0.0303(12) 0.0031(11) 0.0049(11) -0.0009(11)
C4 0.0374(16) 0.0292(14) 0.0421(14) 0.0026(12) 0.0046(12) 0.0108(13)
C5 0.0260(15) 0.0390(18) 0.0545(17) 0.0087(14) 0.0154(14) 0.0109(12)
C6 0.0294(14) 0.0271(14) 0.0386(13) 0.0057(11) 0.0114(11) 0.0044(11)
C7 0.0164(11) 0.0232(12) 0.0236(10) 0.0034(9) 0.0045(9) 0.0002(9)
C8 0.0316(14) 0.0251(14) 0.0286(12) 0.0004(11) 0.0094(10) 0.0009(11)
C9 0.0298(14) 0.0401(16) 0.0238(12) 0.0022(11) 0.0090(10) 0.0000(12)
C10 0.0301(14) 0.0359(16) 0.0326(12) 0.0129(12) 0.0068(11) -0.0055(12)
C11 0.0365(15) 0.0232(14) 0.0387(13) 0.0076(11) 0.0061(12) -0.0017(12)
C12 0.0314(14) 0.0254(13) 0.0250(11) 0.0015(10) 0.0072(10) 0.0000(11)
C13 0.0218(12) 0.0208(12) 0.0235(10) 0.0045(9) 0.0029(9) -0.0022(10)
C14 0.0303(14) 0.0246(13) 0.0272(11) 0.0000(10) 0.0052(10) -0.0007(11)
C15 0.0404(16) 0.0271(14) 0.0268(12) 0.0001(11) -0.0001(11) -0.0092(13)
C16 0.0255(14) 0.0417(16) 0.0296(12) 0.0106(12) 0.0019(11) -0.0074(12)
C17 0.0254(14) 0.0418(17) 0.0305(12) 0.0082(12) 0.0077(11) 0.0024(12)
C18 0.0288(13) 0.0247(13) 0.0236(11) 0.0029(10) 0.0059(10) 0.0005(11)
C19 0.0281(13) 0.0193(12) 0.0198(10) -0.0017(9) 0.0042(9) 0.0000(10)
C20 0.0291(14) 0.0277(14) 0.0262(11) 0.0017(10) 0.0050(10) 0.0029(11)
C21 0.0336(15) 0.0362(15) 0.0317(12) 0.0017(11) 0.0110(11) -0.0070(12)
C22 0.0377(15) 0.0290(14) 0.0239(11) 0.0022(11) 0.0026(10) -0.0052(12)
C23 0.0329(15) 0.0263(14) 0.0284(12) 0.0056(10) -0.0007(11) 0.0033(11)
C24 0.0254(13) 0.0312(14) 0.0248(10) 0.0018(10) 0.0035(10) 0.0005(11)
C25 0.0479(17) 0.0282(15) 0.0301(12) -0.0024(11) 0.0120(12) -0.0035(13)
F1 0.0887(16) 0.0749(15) 0.0478(11) -0.0155(10) 0.0116(10) -0.0526(13)
F2 0.0439(10) 0.0502(11) 0.0417(8) -0.0015(8) 0.0235(7) 0.0002(8)
F3 0.1016(17) 0.0377(11) 0.0733(12) 0.0259(10) 0.0503(12) 0.0264(11)
S 0.0319(3) 0.0245(3) 0.0300(3) 0.0007(3) 0.0108(2) 0.0047(3)
O1 0.0367(12) 0.0634(15) 0.0482(11) -0.0083(11) 0.0075(9) -0.0080(11)
O2 0.0823(16) 0.0355(12) 0.0443(11) 0.0002(9) 0.0372(11) 0.0103(11)
O3 0.0447(12) 0.0365(12) 0.0614(12) 0.0183(10) 0.0158(10) 0.0149(10)

loop_
_atom_type_symbol
_atom_type_description
_atom_type_scat_dispersion_real
_atom_type_scat_dispersion_imag
_atom_type_scat_source
C C 0.0033 0.0016 'International Tables Vol C Tables 4.2.6.8 and 6.1.1.4'
H H 0.0000 0.0000 'International Tables Vol C Tables 4.2.6.8 and 6.1.1.4'
O O 0.0106 0.0060 'International Tables Vol C Tables 4.2.6.8 and 6.1.1.4'
F F 0.0171 0.0103 'International Tables Vol C Tables 4.2.6.8 and 6.1.1.4'
P P 0.1023 0.0942 'International Tables Vol C Tables 4.2.6.8 and 6.1.1.4'
S S 0.1246 0.1234 'International Tables Vol C Tables 4.2.6.8 and 6.1.1.4'
Cl Cl 0.1484 0.1585 'International Tables Vol C Tables 4.2.6.8 and 6.1.1.4'

loop_
_geom_angle_atom_site_label_1
_geom_angle_atom_site_label_2
_geom_angle_atom_site_label_3
_geom_angle
C1 P1 C7 112.68(11)
C1 P1 C13 109.13(11)
C7 P1 C13 107.60(10)
C1 P1 P2 110.73(7)
C7 P1 P2 107.09(8)
C13 P1 P2 109.52(8)
C19 P2 Cl 103.41(8)
C19 P2 P1 98.24(8)
Cl P2 P1 93.18(3)
C6 C1 C2 120.1(2)
C6 C1 P1 122.15(19)
C2 C1 P1 117.36(19)
C3 C2 C1 119.4(3)
C3 C2 H2 122.6(17)
C1 C2 H2 117.9(17)
C2 C3 C4 120.7(3)
C2 C3 H3 121.0(19)
C4 C3 H3 118.3(19)
C5 C4 C3 119.9(3)
C5 C4 H4 119.0(17)
C3 C4 H4 121.0(17)
C4 C5 C6 120.5(3)
C4 C5 H5 120(2)
C6 C5 H5 119(2)
C1 C6 C5 119.4(3)
C1 C6 H6 118.1(18)
C5 C6 H6 122.6(18)
C8 C7 C12 119.8(2)
C8 C7 P1 119.85(19)
C12 C7 P1 120.03(18)
C7 C8 C9 119.7(2)
C7 C8 H8 121.5(16)
C9 C8 H8 118.5(16)
C10 C9 C8 120.4(2)
C10 C9 H9 120.7(19)
C8 C9 H9 118.9(19)
C9 C10 C11 120.2(2)
C9 C10 H10 123.2(15)
C11 C10 H10 116.6(15)
C12 C11 C10 119.9(3)
C12 C11 H11 119(2)
C10 C11 H11 121(2)
C11 C12 C7 120.0(2)
C11 C12 H12 121.6(17)
C7 C12 H12 118.3(17)
C18 C13 C14 120.3(2)
C18 C13 P1 120.96(19)
C14 C13 P1 118.29(19)
C15 C14 C13 118.8(2)
C15 C14 H14 121.7(14)
C13 C14 H14 119.3(15)
C16 C15 C14 120.8(2)
C16 C15 H15 121(2)
C14 C15 H15 118(2)
C15 C16 C17 120.5(3)
C15 C16 H16 116.4(17)
C17 C16 H16 122.9(17)
C16 C17 C18 119.9(3)
C16 C17 H17 119.7(16)
C18 C17 H17 120.3(16)
C17 C18 C13 119.8(2)
C17 C18 H18 116.6(18)
C13 C18 H18 123.5(18)
C24 C19 C20 119.9(2)
C24 C19 P2 125.13(19)
C20 C19 P2 114.96(18)
C21 C20 C19 119.5(3)
C21 C20 H20 120.7(17)
C19 C20 H20 119.8(17)
C22 C21 C20 120.1(3)
C22 C21 H21 119.8(16)
C20 C21 H21 120.0(16)
C21 C22 C23 120.8(2)
C21 C22 H22 117.9(17)
C23 C22 H22 121.3(17)
C22 C23 C24 120.2(2)
C22 C23 H23 121.8(18)
C24 C23 H23 118.0(18)
C23 C24 C19 119.5(2)
C23 C24 H24 122.3(16)
C19 C24 H24 118.2(16)
F1 C25 F2 107.1(3)
F1 C25 F3 108.0(2)
F2 C25 F3 106.2(2)
F1 C25 S 111.56(18)
F2 C25 S 112.11(18)
F3 C25 S 111.6(2)
O2 S O3 115.58(13)
O2 S O1 114.61(14)
O3 S O1 114.33(14)
O2 S C25 104.60(13)
O3 S C25 101.56(14)
O1 S C25 103.87(13)

loop_
_geom_bond_atom_site_label_1
_geom_bond_atom_site_label_2
_geom_bond_distance
P1 C1 1.793(2)
P1 C7 1.797(2)
P1 C13 1.799(2)
P1 P2 2.2471(8)
P2 C19 1.816(2)
P2 Cl 2.0595(9)
C1 C6 1.387(4)
C1 C2 1.405(3)
C2 C3 1.376(4)
C2 H2 0.92(3)
C3 C4 1.383(4)
C3 H3 0.92(3)
C4 C5 1.379(4)
C4 H4 1.00(3)
C5 C6 1.393(4)
C5 H5 0.85(3)
C6 H6 1.03(3)
C7 C8 1.387(3)
C7 C12 1.398(3)
C8 C9 1.391(4)
C8 H8 0.91(3)
C9 C10 1.374(4)
C9 H9 0.93(3)
C10 C11 1.391(4)
C10 H10 0.96(3)
C11 C12 1.380(3)
C11 H11 0.94(3)
C12 H12 0.98(3)
C13 C18 1.391(3)
C13 C14 1.406(3)
C14 C15 1.384(4)
C14 H14 0.98(3)
C15 C16 1.379(4)
C15 H15 0.82(3)
C16 C17 1.384(4)
C16 H16 0.91(3)
C17 C18 1.387(4)
C17 H17 0.95(3)
C18 H18 0.95(3)
C19 C24 1.396(4)
C19 C20 1.397(3)
C20 C21 1.386(4)
C20 H20 0.91(3)
C21 C22 1.374(4)
C21 H21 0.94(3)
C22 C23 1.376(4)
C22 H22 1.05(3)
C23 C24 1.384(4)
C23 H23 0.96(3)
C24 H24 0.93(3)
C25 F1 1.313(3)
C25 F2 1.332(3)
C25 F3 1.335(3)
C25 S 1.822(3)
S O2 1.429(2)
S O3 1.433(2)
S O1 1.437(2)
